data_2000028
loop_
_publ_author_name
'Kowach, Glen R.'
'Warren, Christopher J.'
'Haushalter, Robert C.'
'DiSalvo, Francis J.'

_publ_section_title
;
 Synthesis and Structure of the One-Dimensional Polymer Li(NHCH~2~CH~2~NH~2~)
;
_journal_issue 1
_journal_name_full 'Inorganic Chemistry'
_journal_page_first 156
_journal_page_last 159
_journal_paper_doi 10.1021/ic970778u
_journal_volume 37
_journal_year 1998
_chemical_formula_sum 'C8 H28 Li4 N8'
_space_group_IT_number 14
_symmetry_cell_setting monoclinic
_symmetry_space_group_name_Hall '-P 2yn'
_symmetry_space_group_name_H-M 'P 1 21/n 1'
_cell_angle_alpha 90
_cell_angle_beta 103.25(1)
_cell_angle_gamma 90
_cell_formula_units_Z 4
_cell_length_a 12.942(3)
_cell_length_b 9.2637(9)
_cell_length_c 13.877(3)
_cell_volume 1619.435
_diffrn_ambient_temperature ?
_exptl_crystal_colour colorless
_exptl_crystal_density_diffrn 1.08
_exptl_crystal_description needles
_refine_ls_R_factor_gt 0.047
_refine_ls_wR_factor_gt 0.047
_cod_depositor_comments
;
 Marking attached hydrogen atoms.

 Antanas Vaitkus,
 2017-08-16

 Marking atoms 'C1', 'N2', 'H1', 'H2', 'H3', 'H4' and 'C2?', 'N1?' as
 belonging to disorder groups '1' and '2' with the occupancies of 0.75
 and 0.25 respectively.

 Antanas Vaitkus,
 2017-08-16

 Removing 6 symmetrically equivalent atoms:

 N3B* N 0.5597(2) -0.1406(3) -0.0373(2)
 Li1B* Li 0.4187(3) -0.0244(5) -0.0673(3)
 N8B* N 0.4316(2) 0.1251(3) 0.5384(2)
 Li4B* Li 0.5727(3) 0.0207(5) 0.5734(3)
 H22B* H 0.373(2) 0.109(3) 0.542(2)
 H7B* H 0.617(2) -0.137(3) -0.041(2)

 Antanas Vaitkus,
 2017-08-16
;
_cod_original_sg_symbol_H-M 'P 21/n'
_cod_database_code 2000028

loop_
_symmetry_equiv_pos_site_id
_symmetry_equiv_pos_as_xyz
1 x,y,z
2 1/2-x,1/2+y,1/2-z
3 -x,-y,-z
4 -1/2+x,-1/2-y,-1/2+z

loop_
_atom_site_label
_atom_site_type_symbol
_atom_site_fract_x
_atom_site_fract_y
_atom_site_fract_z
_atom_site_occupancy
_atom_site_disorder_group
_atom_site_attached_hydrogens
C1 C 0.5512(3) 0.2815(5) -0.0467(3) 0.75 1 0
C2? C 0.580(1) 0.317(1) 0.0058(10) 0.25 2 2
C3 C 0.4607(2) 0.2839(3) 0.0015(3) 1 . 0
C4 C 0.6640(3) 0.1897(4) 0.3350(3) 1 . 0
C5 C 0.7077(2) 0.0709(4) 0.2809(2) 1 . 0
C6 C 0.2877(2) -0.0439(4) 0.2358(2) 1 . 0
C7 C 0.2208(3) -0.0603(4) 0.3116(3) 1 . 0
C8 C 0.5574(3) -0.2782(3) 0.4801(2) 1 . 0
C9 C 0.5751(3) -0.3785(3) 0.3981(2) 1 . 0
N1? N 0.6301(10) 0.185(1) -0.0295(10) 0.25 2 2
N2 N 0.6471(4) 0.2103(5) 0.0132(4) 0.75 1 0
N3 N 0.4403(2) 0.1406(3) 0.0373(2) 1 . 0
N4 N 0.5774(2) 0.2698(3) 0.2732(2) 1 . 0
N5 N 0.6241(2) -0.0159(2) 0.2196(2) 1 . 0
N6 N 0.3902(2) 0.0243(3) 0.2733(2) 1 . 0
N7 N 0.2798(2) -0.1384(4) 0.3976(2) 1 . 0
N8 N 0.5684(2) -0.1251(3) 0.4616(2) 1 . 0
N9 N 0.5086(2) -0.3333(3) 0.3035(2) 1 . 0
Li1 Li 0.5813(3) 0.0244(5) 0.0673(3) 1 . 0
Li2 Li 0.4870(3) 0.1047(5) 0.1865(3) 1 . 0
Li3 Li 0.5257(3) -0.1028(5) 0.3069(3) 1 . 0
Li4 Li 0.4273(3) -0.0207(5) 0.4266(3) 1 . 0
H1 H 0.669(2) 0.275(3) 0.077(2) 0.75 1 0
H2 H 0.687(3) 0.182(4) -0.007(4) 0.75 1 0
H3 H 0.560(2) 0.388(4) -0.079(2) 0.75 1 0
H4 H 0.531(2) 0.211(3) -0.111(2) 0.75 1 0
H5 H 0.499(2) 0.350(3) 0.079(2) 1 . 0
H6 H 0.401(2) 0.320(3) -0.068(2) 1 . 0
H7 H 0.383(2) 0.137(3) 0.041(2) 1 . 0
H8 H 0.619(4) 0.299(6) 0.228(3) 1 . 0
H9 H 0.557(4) 0.310(6) 0.327(4) 1 . 0
H10 H 0.729(2) 0.258(2) 0.378(2) 1 . 0
H11 H 0.618(3) 0.138(4) 0.387(2) 1 . 0
H12 H 0.739(2) 0.130(3) 0.241(2) 1 . 0
H13 H 0.763(2) 0.023(3) 0.350(2) 1 . 0
H14 H 0.640(2) -0.084(3) 0.187(2) 1 . 0
H15 H 0.382(2) 0.101(3) 0.297(2) 1 . 0
H16 H 0.237(2) -0.003(2) 0.170(2) 1 . 0
H17 H 0.294(2) -0.149(3) 0.208(2) 1 . 0
H18 H 0.210(2) 0.051(3) 0.344(2) 1 . 0
H19 H 0.155(2) -0.115(3) 0.286(2) 1 . 0
H20 H 0.255(2) -0.131(3) 0.444(2) 1 . 0
H21 H 0.280(2) -0.229(3) 0.378(2) 1 . 0
H22 H 0.627(2) -0.109(3) 0.458(2) 1 . 0
H23 H 0.487(2) -0.300(3) 0.488(2) 1 . 0
H24 H 0.605(2) -0.322(3) 0.550(2) 1 . 0
H25 H 0.651(2) -0.367(3) 0.392(2) 1 . 0
H26 H 0.557(2) -0.481(3) 0.414(2) 1 . 0
H27 H 0.514(2) -0.369(3) 0.253(2) 1 . 0
H28 H 0.453(4) -0.359(5) 0.321(4) 1 . 0

loop_
_atom_type_symbol
_atom_type_radius_bond
C 0.68
H 0.23
Li 0.99
N 0.77
